data_4132995
loop_
_publ_author_name
'Rathnayake, Asanka S.'
'Fraser, Hector W. L.'
'Brechin, Euan K.'
'Dalgarno, Scott J.'
'Baumeister, Jakob E.'
'Rungthanaphatsophon, Pokpong'
'Walensky, Justin R.'
'Barnes, Charles L.'
'Atwood, Jerry L.'

_publ_section_title
;
 Oxidation State Distributions Provide Insight into Parameters Directing
 the Assembly of Metal-Organic Nanocapsules.
;
_journal_issue 40
_journal_name_full 'Journal of the American Chemical Society'
_journal_page_first 13022
_journal_page_last 13027
_journal_paper_doi 10.1021/jacs.8b07775
_journal_volume 140
_journal_year 2018
_chemical_formula_moiety 'C288 H312 Mn24 O96'
_chemical_formula_sum 'C288 H312 Mn24 O96'
_chemical_formula_weight 6627.92
_space_group_crystal_system trigonal
_space_group_IT_number 167
_space_group_name_Hall '-R 3 2"c'
_space_group_name_H-M_alt 'R -3 c :H'
_atom_sites_solution_hydrogens geom
_audit_creation_method SHELXL-2014/7
_cell_angle_alpha 90
_cell_angle_beta 90
_cell_angle_gamma 120
_cell_formula_units_Z 6
_cell_length_a 42.0383(12)
_cell_length_b 42.0383(12)
_cell_length_c 42.3916(14)
_cell_measurement_reflns_used 9544
_cell_measurement_temperature 100(2)
_cell_measurement_theta_max 59.02
_cell_measurement_theta_min 2.41
_cell_volume 64878(3)
_computing_cell_refinement 'APEX2 (Bruker AXS, 2008)'
_computing_data_collection 'APEX2 (Bruker AXS, 2008)'
_computing_data_reduction 'APEX2 (Bruker AXS, 2008)'
_computing_molecular_graphics 'X-SEED, Barbour, 2001'
_computing_publication_material 'CIFTAB (Sheldrick, 2013)'
_computing_structure_refinement 'SHELXL-2013 (Sheldrick, 2013)'
_computing_structure_solution 'SHELXS-2013 (Sheldrick, 2013)'
_diffrn_ambient_temperature 100
_diffrn_measured_fraction_theta_full 0.999
_diffrn_measured_fraction_theta_max 0.999
_diffrn_measurement_device_type 'Bruker APEXII CCD area detector'
_diffrn_measurement_method 'omega scans'
_diffrn_radiation_type CuK\a
_diffrn_radiation_wavelength 1.54178
_diffrn_reflns_av_R_equivalents 0.0514
_diffrn_reflns_av_unetI/netI 0.0161
_diffrn_reflns_Laue_measured_fraction_full 0.999
_diffrn_reflns_Laue_measured_fraction_max 0.999
_diffrn_reflns_limit_h_max 46
_diffrn_reflns_limit_h_min -46
_diffrn_reflns_limit_k_max 43
_diffrn_reflns_limit_k_min -46
_diffrn_reflns_limit_l_max 46
_diffrn_reflns_limit_l_min -47
_diffrn_reflns_number 209043
_diffrn_reflns_point_group_measured_fraction_full 0.999
_diffrn_reflns_point_group_measured_fraction_max 0.999
_diffrn_reflns_theta_full 59.060
_diffrn_reflns_theta_max 59.060
_diffrn_reflns_theta_min 2.102
_diffrn_source 'Incoatec IMuS microfocus Cu tube'
_diffrn_standards_decay_% 0.0
_exptl_absorpt_coefficient_mu 5.971
_exptl_absorpt_correction_T_max 0.38
_exptl_absorpt_correction_T_min 0.26
_exptl_absorpt_correction_type multi-scan
_exptl_absorpt_process_details
;
 Data were corrected for decay and absorption using the program SADABS 
 (Sheldrick, G. M. (2003). SADABS. Version 2.10. University of
 G\"ottingen, Germany).
;
_exptl_crystal_colour Black
_exptl_crystal_density_diffrn 1.018
_exptl_crystal_description Prism
_exptl_crystal_F_000 20448
_exptl_crystal_size_max 0.300
_exptl_crystal_size_mid 0.250
_exptl_crystal_size_min 0.200
_refine_diff_density_max 2.697
_refine_diff_density_min -1.201
_refine_diff_density_rms 0.151
_refine_ls_extinction_method none
_refine_ls_goodness_of_fit_ref 2.179
_refine_ls_hydrogen_treatment constr
_refine_ls_matrix_type full
_refine_ls_number_parameters 639
_refine_ls_number_reflns 10407
_refine_ls_number_restraints 54
_refine_ls_restrained_S_all 2.183
_refine_ls_R_factor_all 0.1634
_refine_ls_R_factor_gt 0.1393
_refine_ls_shift/su_max 0.006
_refine_ls_shift/su_mean 0.000
_refine_ls_structure_factor_coef Fsqd
_refine_ls_weighting_details 'w=1/[\s^2^(Fo^2^)+(0.2000P)^2^] where P=(Fo^2^+2Fc^2^)/3'
_refine_ls_weighting_scheme calc
_refine_ls_wR_factor_gt 0.3894
_refine_ls_wR_factor_ref 0.4580
_reflns_Friedel_coverage 0.000
_reflns_number_gt 8160
_reflns_number_total 10407
_reflns_threshold_expression 'I > 2\s(I)'
_cod_data_source_file ja8b07775_si_002.cif
_cod_data_source_block ar159_sq
_cod_original_cell_volume 64878(4)
_cod_original_sg_symbol_H-M 'R -3 c'
_cod_database_code 4132995
_shelx_shelxl_version_number 2014/7
_shelx_space_group_comment
;
The symmetry employed for this shelxl refinement is uniquely defined
by the following loop, which should always be used as a source of
symmetry information in preference to the above space-group names.
They are only intended as comments.
;
_shelx_estimated_absorpt_t_min 0.267
_shelx_estimated_absorpt_t_max 0.381

loop_
_space_group_symop_operation_xyz
'x, y, z'
'-y, x-y, z'
'-x+y, -x, z'
'x-y, -y, -z+1/2'
'-x, -x+y, -z+1/2'
'y, x, -z+1/2'
'x+2/3, y+1/3, z+1/3'
'-y+2/3, x-y+1/3, z+1/3'
'-x+y+2/3, -x+1/3, z+1/3'
'x-y+2/3, -y+1/3, -z+5/6'
'-x+2/3, -x+y+1/3, -z+5/6'
'y+2/3, x+1/3, -z+5/6'
'x+1/3, y+2/3, z+2/3'
'-y+1/3, x-y+2/3, z+2/3'
'-x+y+1/3, -x+2/3, z+2/3'
'x-y+1/3, -y+2/3, -z+7/6'
'-x+1/3, -x+y+2/3, -z+7/6'
'y+1/3, x+2/3, -z+7/6'
'-x, -y, -z'
'y, -x+y, -z'
'x-y, x, -z'
'-x+y, y, z-1/2'
'x, x-y, z-1/2'
'-y, -x, z-1/2'
'-x+2/3, -y+1/3, -z+1/3'
'y+2/3, -x+y+1/3, -z+1/3'
'x-y+2/3, x+1/3, -z+1/3'
'-x+y+2/3, y+1/3, z-1/6'
'x+2/3, x-y+1/3, z-1/6'
'-y+2/3, -x+1/3, z-1/6'
'-x+1/3, -y+2/3, -z+2/3'
'y+1/3, -x+y+2/3, -z+2/3'
'x-y+1/3, x+2/3, -z+2/3'
'-x+y+1/3, y+2/3, z+1/6'
'x+1/3, x-y+2/3, z+1/6'
'-y+1/3, -x+2/3, z+1/6'

loop_
_atom_site_label
_atom_site_type_symbol
_atom_site_fract_x
_atom_site_fract_y
_atom_site_fract_z
_atom_site_U_iso_or_equiv
_atom_site_adp_type
_atom_site_occupancy
_atom_site_site_symmetry_order
_atom_site_calc_flag
_atom_site_refinement_flags_posn
_atom_site_refinement_flags_adp
_atom_site_refinement_flags_occupancy
_atom_site_disorder_assembly
_atom_site_disorder_group
Mn1O Mn 0.49173(6) 0.34762(4) 0.79823(4) 0.0627(8) Uani 0.816(7) 1 d . . P A 1
Mn3I Mn 0.64883(3) 0.27642(3) 0.68235(4) 0.0520(6) Uani 0.766(5) 1 d . . P B 1
Mn4O Mn 0.55499(5) 0.12280(10) 0.79815(5) 0.0644(9) Uani 0.750(8) 1 d . . P C 1
Mn2O Mn 0.54957(6) 0.38757(4) 0.72689(4) 0.0616(8) Uani 0.737(6) 1 d . . P A 1
O3 O 0.53489(13) 0.34323(14) 0.69808(12) 0.0726(13) Uani 1 1 d D . . . .
O6 O 0.59958(13) 0.23053(13) 0.66741(11) 0.0658(12) Uani 1 1 d . . . . .
O4 O 0.57257(14) 0.32616(13) 0.66736(13) 0.0738(13) Uani 1 1 d . . . . .
O7 O 0.58158(13) 0.17466(14) 0.69866(12) 0.0715(13) Uani 1 1 d . . . . .
O9 O 0.50876(14) 0.12549(15) 0.78910(12) 0.0747(13) Uani 1 1 d . . . . .
O1 O 0.46192(13) 0.29289(14) 0.78861(11) 0.0715(13) Uani 1 1 d D . . . .
O12 O 0.44474(15) 0.23797(14) 0.82230(12) 0.0757(13) Uani 1 1 d . . . . .
O10 O 0.47142(15) 0.14244(15) 0.82259(12) 0.0786(14) Uani 1 1 d . . . . .
O2 O 0.51861(14) 0.34892(15) 0.75839(13) 0.0822(15) Uani 1 1 d D . . . .
O8 O 0.57310(15) 0.15272(16) 0.75844(13) 0.0816(14) Uani 1 1 d . . . . .
O5 O 0.62007(14) 0.30163(14) 0.67069(15) 0.0833(15) Uani 1 1 d . . . . .
O11 O 0.47069(17) 0.19895(16) 0.85068(13) 0.0852(16) Uani 1 1 d . . . . .
C2 C 0.44518(17) 0.25430(18) 0.74197(16) 0.0599(16) Uani 1 1 d . . . . .
C13 C 0.53534(18) 0.21362(18) 0.66188(15) 0.0596(16) Uani 1 1 d . . . . .
C6 C 0.48362(18) 0.28041(19) 0.69460(18) 0.0655(18) Uani 1 1 d . . . . .
C5 C 0.50499(18) 0.31319(19) 0.71151(16) 0.0626(17) Uani 1 1 d . . . . .
C1 C 0.45445(17) 0.25156(19) 0.71081(16) 0.0613(16) Uani 1 1 d . . . . .
H1 H 0.4405 0.2294 0.7003 0.074 Uiso 1 1 calc R U . . .
C28 C 0.41389(17) 0.2218(2) 0.75927(17) 0.0665(18) Uani 1 1 d D . . . .
H28 H 0.4058 0.2324 0.7759 0.080 Uiso 1 1 calc R U . . .
C12 C 0.57223(19) 0.23908(18) 0.66554(15) 0.0600(16) Uani 1 1 d . . . . .
C8 C 0.5104(2) 0.22682(19) 0.65994(16) 0.0644(17) Uani 1 1 d . . . . .
H8 H 0.4856 0.2098 0.6578 0.077 Uiso 1 1 calc R U . . .
C9 C 0.52081(19) 0.26306(19) 0.66102(16) 0.0635(17) Uani 1 1 d . . . . .
C14 C 0.5231(2) 0.17299(19) 0.66081(16) 0.0675(18) Uani 1 1 d D . . . .
H14 H 0.5438 0.1711 0.6523 0.081 Uiso 1 1 calc R U . . .
C16 C 0.5172(2) 0.15851(18) 0.69473(16) 0.0665(18) Uani 1 1 d . . . . .
C11 C 0.58437(18) 0.27716(19) 0.66702(16) 0.0627(17) Uani 1 1 d . . . . .
C21 C 0.4430(2) 0.11772(19) 0.75846(18) 0.0719(19) Uani 1 1 d D . . . .
H21 H 0.4428 0.1014 0.7751 0.086 Uiso 1 1 calc R U . . .
C7 C 0.49314(19) 0.27643(19) 0.66165(16) 0.0649(17) Uani 1 1 d D . . . .
H7 H 0.5061 0.3014 0.6530 0.078 Uiso 1 1 calc R U . . .
C27 C 0.42779(17) 0.19935(18) 0.77578(16) 0.0601(16) Uani 1 1 d . . . . .
C23 C 0.44214(18) 0.14951(19) 0.77582(16) 0.0646(17) Uani 1 1 d . . . . .
C20 C 0.47926(19) 0.13206(18) 0.74243(17) 0.0655(17) Uani 1 1 d . . . . .
C10 C 0.55895(19) 0.28947(19) 0.66504(16) 0.0632(17) Uani 1 1 d . . . . .
C3 C 0.46711(19) 0.2870(2) 0.75764(17) 0.0652(17) Uani 1 1 d . . . . .
C26 C 0.4429(2) 0.20946(19) 0.80598(17) 0.0660(17) Uani 1 1 d . . . . .
C22 C 0.42800(17) 0.16997(19) 0.76173(17) 0.0628(17) Uani 1 1 d . . . . .
H22 H 0.4181 0.1633 0.7416 0.075 Uiso 1 1 calc R U . . .
C15 C 0.48434(18) 0.14456(19) 0.71047(17) 0.0673(18) Uani 1 1 d . . . . .
H15 H 0.4644 0.1432 0.6998 0.081 Uiso 1 1 calc R U . . .
C44 C 0.37997(18) 0.1989(2) 0.73792(19) 0.074(2) Uani 1 1 d D . . . .
H44A H 0.3872 0.1889 0.7205 0.089 Uiso 1 1 calc R U . . .
H44B H 0.3614 0.1785 0.7500 0.089 Uiso 1 1 calc R U . . .
C17 C 0.54731(19) 0.16125(19) 0.71130(18) 0.0667(18) Uani 1 1 d . . . . .
C18 C 0.5438(2) 0.1499(2) 0.74304(17) 0.0683(18) Uani 1 1 d . . . . .
C19 C 0.5098(2) 0.13572(19) 0.75797(16) 0.0649(17) Uani 1 1 d . . . . .
C25 C 0.4565(2) 0.1890(2) 0.82136(17) 0.0712(19) Uani 1 1 d . . . . .
C4 C 0.4970(2) 0.31604(19) 0.74229(17) 0.0683(18) Uani 1 1 d . . . . .
O1O O 0.4551(3) 0.3632(3) 0.7832(2) 0.117(3) Uani 0.816(7) 1 d . . P A 1
C24 C 0.45669(19) 0.1596(2) 0.80561(18) 0.0678(18) Uani 1 1 d . . . . .
C45 C 0.36352(19) 0.2208(2) 0.72485(18) 0.077(2) Uani 1 1 d D . . . .
H45A H 0.3569 0.2315 0.7422 0.093 Uiso 1 1 calc R U . . .
H45B H 0.3818 0.2408 0.7121 0.093 Uiso 1 1 calc R U . . .
C29 C 0.4603(2) 0.2546(2) 0.64013(17) 0.0731(19) Uani 1 1 d D . . . .
H29A H 0.4691 0.2514 0.6199 0.088 Uiso 1 1 calc R U . . .
H29B H 0.4449 0.2305 0.6492 0.088 Uiso 1 1 calc R U . . .
C39 C 0.4093(2) 0.0942(2) 0.73865(19) 0.080(2) Uani 1 1 d D . . . .
H39A H 0.3876 0.0880 0.7511 0.096 Uiso 1 1 calc R U . . .
H39B H 0.4093 0.1084 0.7206 0.096 Uiso 1 1 calc R U . . .
C34 C 0.4904(2) 0.1503(2) 0.6393(2) 0.089(2) Uani 1 1 d D . . . .
H34A H 0.4691 0.1505 0.6479 0.107 Uiso 1 1 calc R U . . .
H34B H 0.4955 0.1620 0.6188 0.107 Uiso 1 1 calc R U . . .
C46 C 0.3303(2) 0.1980(2) 0.7053(2) 0.090(2) Uani 1 1 d D . . . .
H46A H 0.3130 0.1772 0.7177 0.108 Uiso 1 1 calc R U . . .
H46B H 0.3375 0.1885 0.6874 0.108 Uiso 1 1 calc R U . . .
O4O O 0.5374(3) 0.0689(3) 0.7814(2) 0.114(3) Uani 0.750(8) 1 d . . P C 1
C30 C 0.4373(2) 0.2723(3) 0.6348(2) 0.089(2) Uani 1 1 d D . . . .
H30A H 0.4523 0.2960 0.6249 0.107 Uiso 1 1 calc R U . . .
H30B H 0.4293 0.2764 0.6551 0.107 Uiso 1 1 calc R U . . .
C47 C 0.3109(2) 0.2177(2) 0.6928(2) 0.092(2) Uani 1 1 d D . . . .
H47A H 0.3276 0.2377 0.6792 0.110 Uiso 1 1 calc R U . . .
H47B H 0.3046 0.2282 0.7104 0.110 Uiso 1 1 calc R U . . .
O2O O 0.5133(3) 0.4058(3) 0.7113(3) 0.113(3) Uani 0.737(6) 1 d . . P A 1
C31 C 0.4039(3) 0.2494(3) 0.6144(3) 0.119(4) Uani 1 1 d D . . . .
H31A H 0.3890 0.2255 0.6240 0.143 Uiso 1 1 calc R U . . .
H31B H 0.4118 0.2457 0.5939 0.143 Uiso 1 1 calc R U . . .
C35 C 0.4812(3) 0.1113(2) 0.6351(2) 0.115(4) Uani 1 1 d D . . . .
H35A H 0.4713 0.0989 0.6551 0.138 Uiso 1 1 calc R U . . .
H35B H 0.5042 0.1116 0.6319 0.138 Uiso 1 1 calc R U . . .
C48 C 0.2761(3) 0.1921(4) 0.6744(3) 0.138(5) Uani 1 1 d D . . . .
H48A H 0.2648 0.2056 0.6670 0.207 Uiso 1 1 calc R U . . .
H48B H 0.2824 0.1820 0.6567 0.207 Uiso 1 1 calc R U . . .
H48C H 0.2594 0.1725 0.6879 0.207 Uiso 1 1 calc R U . . .
C40 C 0.4068(3) 0.0591(3) 0.7269(3) 0.123(4) Uani 1 1 d D . . . .
H40A H 0.4261 0.0656 0.7114 0.148 Uiso 1 1 calc R U . . .
H40B H 0.4122 0.0478 0.7445 0.148 Uiso 1 1 calc R U . . .
C32 C 0.3802(4) 0.2676(4) 0.6098(4) 0.162(5) Uiso 1 1 d D . . . .
H32A H 0.3718 0.2714 0.6300 0.194 Uiso 1 1 calc R U . . .
H32B H 0.3944 0.2913 0.5995 0.194 Uiso 1 1 calc R U . . .
Mn2I Mn 0.56642(14) 0.37906(11) 0.73537(9) 0.0505(19) Uani 0.263(6) 1 d D . P A 2
C33 C 0.3472(4) 0.2416(7) 0.5890(6) 0.250 Uiso 1 1 d D U . . .
H33A H 0.3318 0.2521 0.5856 0.375 Uiso 1 1 calc R U . . .
H33B H 0.3560 0.2382 0.5691 0.375 Uiso 1 1 calc R U . . .
H33C H 0.3334 0.2183 0.5994 0.375 Uiso 1 1 calc R U . . .
C41 C 0.3712(4) 0.0305(4) 0.7125(4) 0.176(7) Uani 1 1 d D . . . .
H41A H 0.3516 0.0230 0.7279 0.211 Uiso 1 1 calc R U . . .
H41B H 0.3730 0.0091 0.7068 0.211 Uiso 1 1 calc R U . . .
C42 C 0.3617(6) 0.0451(6) 0.6832(5) 0.222(9) Uiso 1 1 d D . . . .
H42A H 0.3822 0.0558 0.6686 0.267 Uiso 1 1 calc R U . . .
H42B H 0.3555 0.0637 0.6889 0.267 Uiso 1 1 calc R U . . .
Mn1I Mn 0.5091(2) 0.34062(17) 0.80566(15) 0.052(3) Uani 0.184(7) 1 d D . P A 2
Mn4I Mn 0.56292(14) 0.1471(3) 0.80628(12) 0.060(3) Uani 0.250(8) 1 d . . P C 2
C43 C 0.3278(6) 0.0108(7) 0.6681(6) 0.250 Uiso 1 1 d D U . . .
H43A H 0.3203 0.0182 0.6494 0.375 Uiso 1 1 calc R U . . .
H43B H 0.3344 -0.0073 0.6628 0.375 Uiso 1 1 calc R U . . .
H43C H 0.3078 0.0006 0.6829 0.375 Uiso 1 1 calc R U . . .
Mn3O Mn 0.64719(10) 0.27417(11) 0.65549(12) 0.0520(19) Uani 0.234(5) 1 d . . P B 2
O3O O 0.6489(7) 0.2749(5) 0.6032(4) 0.070(6) Uani 0.234(5) 1 d . . P B 2
O3I O 0.6437(2) 0.2629(4) 0.73579(17) 0.129(4) Uani 0.766(5) 1 d . . P B 1
O4I O 0.5800(8) 0.2027(6) 0.8238(8) 0.143(17) Uani 0.250(8) 1 d . . P C 2
C36 C 0.4550(6) 0.0870(4) 0.6094(4) 0.200 Uiso 1 1 d D U . . .
H36A H 0.4679 0.0932 0.5894 0.240 Uiso 1 1 calc R U . . .
H36B H 0.4349 0.0921 0.6077 0.240 Uiso 1 1 calc R U . . .
C38 C 0.3972(5) 0.0275(6) 0.6083(7) 0.250 Uiso 1 1 d D U . . .
H38A H 0.3855 0.0014 0.6118 0.375 Uiso 1 1 calc R U . . .
H38B H 0.3864 0.0377 0.6219 0.375 Uiso 1 1 calc R U . . .
H38C H 0.3939 0.0321 0.5867 0.375 Uiso 1 1 calc R U . . .
C37 C 0.4388(6) 0.0454(5) 0.6157(6) 0.220 Uiso 1 1 d D U . . .
H37A H 0.4502 0.0354 0.6021 0.264 Uiso 1 1 calc R U . . .
H37B H 0.4426 0.0411 0.6375 0.264 Uiso 1 1 calc R U . . .
O1I O 0.5443(6) 0.3181(8) 0.8223(6) 0.095(10) Uiso 0.184(7) 1 d D . P A 2
O2I O 0.6001(8) 0.3522(12) 0.7490(8) 0.21(3) Uiso 0.263(6) 1 d D . P A 2

loop_
_atom_site_aniso_label
_atom_site_aniso_U_11
_atom_site_aniso_U_22
_atom_site_aniso_U_33
_atom_site_aniso_U_23
_atom_site_aniso_U_13
_atom_site_aniso_U_12
Mn1O 0.0689(12) 0.0570(9) 0.0559(9) -0.0032(6) 0.0019(7) 0.0269(8)
Mn3I 0.0450(8) 0.0500(8) 0.0611(13) -0.0089(5) -0.0039(5) 0.0238(6)
Mn4O 0.0627(10) 0.078(2) 0.0587(11) 0.0104(10) 0.0046(7) 0.0396(11)
Mn2O 0.0596(12) 0.0534(10) 0.0648(11) -0.0029(7) 0.0074(8) 0.0230(8)
O3 0.061(3) 0.067(3) 0.082(3) -0.003(2) -0.005(2) 0.026(2)
O6 0.065(3) 0.060(3) 0.069(3) -0.006(2) -0.001(2) 0.029(2)
O4 0.067(3) 0.060(3) 0.091(4) 0.001(2) -0.006(2) 0.029(2)
O7 0.060(3) 0.073(3) 0.078(3) 0.003(2) 0.000(2) 0.030(2)
O9 0.064(3) 0.083(3) 0.076(3) 0.004(2) -0.001(2) 0.037(3)
O1 0.070(3) 0.073(3) 0.062(3) -0.005(2) -0.006(2) 0.028(2)
O12 0.086(3) 0.072(3) 0.069(3) -0.012(2) -0.022(2) 0.039(3)
O10 0.086(3) 0.082(3) 0.074(3) -0.004(2) -0.013(3) 0.047(3)
O2 0.077(3) 0.072(3) 0.075(3) -0.012(2) 0.001(2) 0.020(3)
O8 0.072(3) 0.097(4) 0.079(3) 0.015(3) 0.005(3) 0.045(3)
O5 0.057(3) 0.064(3) 0.123(5) -0.007(3) -0.001(3) 0.026(2)
O11 0.109(4) 0.095(4) 0.072(3) -0.017(3) -0.026(3) 0.066(3)
C2 0.047(3) 0.066(4) 0.059(4) -0.001(3) -0.011(3) 0.023(3)
C13 0.060(4) 0.060(4) 0.057(4) -0.007(3) -0.007(3) 0.028(3)
C6 0.050(4) 0.072(4) 0.078(5) -0.011(3) -0.022(3) 0.033(3)
C5 0.056(4) 0.062(4) 0.066(4) 0.003(3) 0.001(3) 0.027(3)
C1 0.050(4) 0.062(4) 0.067(4) -0.007(3) -0.014(3) 0.025(3)
C28 0.050(4) 0.079(4) 0.072(4) -0.010(3) -0.015(3) 0.033(3)
C12 0.067(4) 0.054(4) 0.060(4) -0.001(3) 0.002(3) 0.031(3)
C8 0.065(4) 0.062(4) 0.058(4) -0.005(3) -0.011(3) 0.025(3)
C9 0.061(4) 0.067(4) 0.058(4) 0.002(3) -0.011(3) 0.029(3)
C14 0.075(4) 0.065(4) 0.060(4) -0.014(3) -0.007(3) 0.032(4)
C16 0.078(5) 0.049(4) 0.064(4) 0.002(3) -0.005(3) 0.025(3)
C11 0.054(4) 0.064(4) 0.071(4) 0.004(3) 0.002(3) 0.030(3)
C21 0.072(4) 0.057(4) 0.078(5) -0.004(3) 0.005(3) 0.026(3)
C7 0.067(4) 0.060(4) 0.058(4) 0.002(3) -0.008(3) 0.025(3)
C27 0.049(3) 0.059(4) 0.061(4) 0.000(3) -0.008(3) 0.018(3)
C23 0.054(4) 0.061(4) 0.066(4) 0.002(3) -0.006(3) 0.019(3)
C20 0.061(4) 0.051(4) 0.075(4) -0.008(3) -0.011(3) 0.020(3)
C10 0.066(4) 0.064(4) 0.062(4) -0.005(3) -0.005(3) 0.035(3)
C3 0.059(4) 0.067(4) 0.065(4) 0.001(3) 0.002(3) 0.028(3)
C26 0.069(4) 0.061(4) 0.070(4) -0.001(3) -0.008(3) 0.033(3)
C22 0.045(3) 0.070(4) 0.062(4) -0.007(3) -0.006(3) 0.020(3)
C15 0.054(4) 0.069(4) 0.069(5) -0.015(3) -0.009(3) 0.023(3)
C44 0.050(4) 0.074(5) 0.088(5) -0.015(4) -0.006(3) 0.024(3)
C17 0.062(4) 0.064(4) 0.069(5) -0.002(3) -0.005(3) 0.027(3)
C18 0.065(4) 0.079(5) 0.062(4) -0.009(3) -0.015(3) 0.037(4)
C19 0.068(4) 0.065(4) 0.054(4) 0.003(3) -0.001(3) 0.029(3)
C25 0.068(4) 0.086(5) 0.059(4) -0.007(3) -0.013(3) 0.039(4)
C4 0.069(4) 0.057(4) 0.070(4) -0.011(3) -0.016(3) 0.025(3)
O1O 0.116(6) 0.116(7) 0.131(7) 0.014(5) 0.021(5) 0.066(5)
C24 0.060(4) 0.066(4) 0.079(5) -0.006(3) -0.012(3) 0.032(3)
C45 0.056(4) 0.099(6) 0.077(5) -0.017(4) -0.010(3) 0.039(4)
C29 0.073(4) 0.075(5) 0.061(4) 0.000(3) -0.006(3) 0.029(4)
C39 0.068(5) 0.070(5) 0.079(5) -0.004(4) 0.009(4) 0.018(4)
C34 0.088(6) 0.073(5) 0.077(5) -0.002(4) -0.008(4) 0.018(4)
C46 0.076(5) 0.080(5) 0.106(7) -0.021(5) -0.025(4) 0.034(4)
O4O 0.110(7) 0.110(6) 0.117(7) 0.000(5) -0.004(5) 0.052(6)
C30 0.089(6) 0.100(6) 0.085(5) -0.004(4) -0.013(4) 0.052(5)
C47 0.072(5) 0.105(6) 0.097(6) 0.000(5) -0.023(4) 0.042(5)
O2O 0.103(7) 0.122(7) 0.122(8) -0.007(6) -0.011(5) 0.062(6)
C31 0.112(8) 0.136(9) 0.132(9) -0.014(7) -0.052(7) 0.080(7)
C35 0.124(8) 0.074(6) 0.098(7) -0.029(5) -0.028(6) 0.014(5)
C48 0.100(8) 0.153(11) 0.166(12) -0.034(9) -0.071(8) 0.067(8)
C40 0.087(7) 0.090(7) 0.151(10) -0.005(6) -0.009(6) 0.012(5)
Mn2I 0.053(3) 0.044(2) 0.048(2) 0.0014(15) 0.0002(17) 0.0189(18)
C41 0.139(11) 0.114(10) 0.221(18) -0.066(11) -0.023(11) 0.022(9)
Mn1I 0.055(5) 0.047(3) 0.041(3) -0.010(2) 0.007(3) 0.016(3)
Mn4I 0.053(3) 0.083(6) 0.047(3) 0.013(3) 0.0032(18) 0.035(3)
Mn3O 0.046(2) 0.050(3) 0.062(4) 0.0065(18) 0.0021(17) 0.0253(18)
O3O 0.144(19) 0.062(11) 0.032(9) -0.010(7) -0.030(10) 0.073(13)
O3I 0.079(5) 0.275(13) 0.047(4) -0.059(6) -0.023(3) 0.099(7)
O4I 0.13(2) 0.069(14) 0.15(3) 0.061(15) -0.09(2) -0.015(14)

loop_
_atom_type_symbol
_atom_type_description
_atom_type_scat_dispersion_real
_atom_type_scat_dispersion_imag
_atom_type_scat_source
C C 0.0181 0.0091 'International Tables Vol C Tables 4.2.6.8 and 6.1.1.4'
H H 0.0000 0.0000 'International Tables Vol C Tables 4.2.6.8 and 6.1.1.4'
N N 0.0311 0.0180 'International Tables Vol C Tables 4.2.6.8 and 6.1.1.4'
O O 0.0492 0.0322 'International Tables Vol C Tables 4.2.6.8 and 6.1.1.4'
Mn Mn -0.5299 2.8052 'International Tables Vol C Tables 4.2.6.8 and 6.1.1.4'

loop_
_geom_angle_atom_site_label_1
_geom_angle_atom_site_label_2
_geom_angle_atom_site_label_3
_geom_angle
_geom_angle_site_symmetry_1
_geom_angle_site_symmetry_3
O11 Mn1O O2 95.7(2) 32_556 .
O11 Mn1O O10 82.8(2) 32_556 32_556
O2 Mn1O O10 158.4(3) . 32_556
O11 Mn1O O1 158.7(3) 32_556 .
O2 Mn1O O1 83.3(2) . .
O10 Mn1O O1 90.3(2) 32_556 .
O11 Mn1O O1O 101.6(4) 32_556 .
O2 Mn1O O1O 103.4(3) . .
O10 Mn1O O1O 98.0(3) 32_556 .
O1 Mn1O O1O 99.3(3) . .
O5 Mn3I O5 96.2(3) 2_655 .
O5 Mn3I O6 147.9(2) 2_655 .
O5 Mn3I O6 80.5(2) . .
O5 Mn3I O4 81.0(2) 2_655 2_655
O5 Mn3I O4 147.9(2) . 2_655
O6 Mn3I O4 85.24(19) . 2_655
O5 Mn3I O3I 112.7(3) 2_655 .
O5 Mn3I O3I 111.0(3) . .
O6 Mn3I O3I 98.1(3) . .
O4 Mn3I O3I 99.3(3) 2_655 .
O8 Mn4O O11 96.5(2) . 33_546
O8 Mn4O O9 83.2(2) . .
O11 Mn4O O9 158.5(3) 33_546 .
O8 Mn4O O12 158.0(3) . 33_546
O11 Mn4O O12 82.1(2) 33_546 33_546
O9 Mn4O O12 90.3(2) . 33_546
O8 Mn4O O4O 102.0(4) . .
O11 Mn4O O4O 101.7(3) 33_546 .
O9 Mn4O O4O 99.4(3) . .
O12 Mn4O O4O 99.7(3) 33_546 .
O2 Mn2O O8 96.3(2) . 3_665
O2 Mn2O O7 158.2(3) . 3_665
O8 Mn2O O7 82.6(2) 3_665 3_665
O2 Mn2O O3 83.2(2) . .
O8 Mn2O O3 157.8(3) 3_665 .
O7 Mn2O O3 89.7(2) 3_665 .
O2 Mn2O O2O 102.0(4) . .
O8 Mn2O O2O 100.4(3) 3_665 .
O7 Mn2O O2O 99.6(3) 3_665 .
O3 Mn2O O2O 101.4(3) . .
C5 O3 Mn2O 108.0(4) . .
C5 O3 Mn2I 107.5(4) . .
C12 O6 Mn3O 109.5(4) . .
C12 O6 Mn3I 110.4(4) . .
C10 O4 Mn3O 109.1(4) . 3_665
C10 O4 Mn3I 108.9(4) . 3_665
C17 O7 Mn2O 110.0(4) . 2_655
C17 O7 Mn2I 110.0(4) . 2_655
C19 O9 Mn4O 108.3(4) . .
C19 O9 Mn4I 109.5(4) . .
C3 O1 Mn1O 109.4(4) . .
C3 O1 Mn1I 109.8(4) . .
C26 O12 Mn4O 109.8(4) . 32_556
C26 O12 Mn4I 110.0(4) . 32_556
C24 O10 Mn1O 110.1(4) . 33_546
C24 O10 Mn1I 109.9(5) . 33_546
C4 O2 Mn2O 108.4(4) . .
C4 O2 Mn2I 109.8(5) . .
C4 O2 Mn1O 107.7(4) . .
Mn2O O2 Mn1O 135.1(3) . .
C4 O2 Mn1I 109.6(5) . .
Mn2I O2 Mn1I 129.3(4) . .
C18 O8 Mn2O 108.8(5) . 2_655
C18 O8 Mn4O 107.9(5) . .
Mn2O O8 Mn4O 134.2(3) 2_655 .
C18 O8 Mn2I 111.2(5) . 2_655
C18 O8 Mn4I 109.8(5) . .
Mn2I O8 Mn4I 128.7(4) 2_655 .
C11 O5 Mn3I 111.1(4) . 3_665
C11 O5 Mn3I 111.1(4) . .
Mn3I O5 Mn3I 131.1(3) 3_665 .
C11 O5 Mn3O 104.6(4) . .
C11 O5 Mn3O 106.0(4) . 3_665
Mn3O O5 Mn3O 129.1(4) . 3_665
C25 O11 Mn1O 108.1(5) . 33_546
C25 O11 Mn4O 108.8(4) . 32_556
Mn1O O11 Mn4O 135.2(3) 33_546 32_556
C25 O11 Mn1I 109.9(5) . 33_546
C25 O11 Mn4I 109.6(5) . 32_556
Mn1I O11 Mn4I 129.3(4) 33_546 32_556
C3 C2 C1 117.4(6) . .
C3 C2 C28 120.4(6) . .
C1 C2 C28 122.0(6) . .
C12 C13 C8 117.8(6) . .
C12 C13 C14 119.4(6) . .
C8 C13 C14 122.7(6) . .
C1 C6 C5 116.9(7) . .
C1 C6 C7 122.2(6) . .
C5 C6 C7 120.9(6) . .
C4 C5 O3 117.7(6) . .
C4 C5 C6 120.4(6) . .
O3 C5 C6 121.9(6) . .
C2 C1 C6 123.5(6) . .
C2 C1 H1 118.2 . .
C6 C1 H1 118.2 . .
C27 C28 C2 110.6(5) . .
C27 C28 C44 113.9(6) . .
C2 C28 C44 112.8(6) . .
C27 C28 H28 106.3 . .
C2 C28 H28 106.3 . .
C44 C28 H28 106.3 . .
O6 C12 C13 124.6(6) . .
O6 C12 C11 114.8(6) . .
C13 C12 C11 120.7(6) . .
C9 C8 C13 123.6(7) . .
C9 C8 H8 118.2 . .
C13 C8 H8 118.2 . .
C8 C9 C10 118.7(6) . .
C8 C9 C7 122.5(6) . .
C10 C9 C7 118.5(6) . .
C13 C14 C34 114.5(6) . .
C13 C14 C16 108.4(5) . .
C34 C14 C16 113.3(6) . .
C13 C14 H14 106.7 . .
C34 C14 H14 106.7 . .
C16 C14 H14 106.7 . .
C15 C16 C17 117.8(7) . .
C15 C16 C14 123.7(7) . .
C17 C16 C14 118.4(6) . .
O5 C11 C10 119.5(6) . .
O5 C11 C12 120.3(6) . .
C10 C11 C12 120.2(6) . .
C20 C21 C39 116.4(6) . .
C20 C21 C23 109.2(6) . .
C39 C21 C23 114.2(6) . .
C20 C21 H21 105.3 . .
C39 C21 H21 105.3 . .
C23 C21 H21 105.3 . .
C6 C7 C29 114.7(6) . .
C6 C7 C9 110.9(5) . .
C29 C7 C9 113.5(6) . .
C6 C7 H7 105.7 . .
C29 C7 H7 105.7 . .
C9 C7 H7 105.7 . .
C22 C27 C26 117.7(6) . .
C22 C27 C28 122.7(6) . .
C26 C27 C28 119.6(6) . .
C24 C23 C22 117.6(7) . .
C24 C23 C21 120.4(6) . .
C22 C23 C21 122.0(6) . .
C19 C20 C15 116.8(6) . .
C19 C20 C21 122.2(7) . .
C15 C20 C21 121.0(6) . .
O4 C10 C11 116.7(6) . .
O4 C10 C9 124.3(6) . .
C11 C10 C9 119.0(6) . .
O1 C3 C2 123.5(6) . .
O1 C3 C4 116.1(6) . .
C2 C3 C4 120.4(6) . .
O12 C26 C27 123.7(6) . .
O12 C26 C25 116.3(6) . .
C27 C26 C25 120.0(6) . .
C27 C22 C23 124.2(6) . .
C27 C22 H22 117.9 . .
C23 C22 H22 117.9 . .
C16 C15 C20 123.4(7) . .
C16 C15 H15 118.3 . .
C20 C15 H15 118.3 . .
C45 C44 C28 113.3(6) . .
C45 C44 H44A 108.9 . .
C28 C44 H44A 108.9 . .
C45 C44 H44B 108.9 . .
C28 C44 H44B 108.9 . .
H44A C44 H44B 107.7 . .
O7 C17 C16 124.1(7) . .
O7 C17 C18 115.1(6) . .
C16 C17 C18 120.8(6) . .
O8 C18 C19 120.9(7) . .
O8 C18 C17 119.7(7) . .
C19 C18 C17 119.3(6) . .
O9 C19 C20 122.5(6) . .
O9 C19 C18 115.7(6) . .
C20 C19 C18 121.8(6) . .
O11 C25 C26 119.3(7) . .
O11 C25 C24 120.7(6) . .
C26 C25 C24 119.9(6) . .
C5 C4 O2 119.1(6) . .
C5 C4 C3 121.3(6) . .
O2 C4 C3 119.6(7) . .
O10 C24 C23 124.8(7) . .
O10 C24 C25 114.6(6) . .
C23 C24 C25 120.6(6) . .
C46 C45 C44 112.3(7) . .
C46 C45 H45A 109.1 . .
C44 C45 H45A 109.1 . .
C46 C45 H45B 109.1 . .
C44 C45 H45B 109.1 . .
H45A C45 H45B 107.9 . .
C30 C29 C7 114.1(6) . .
C30 C29 H29A 108.7 . .
C7 C29 H29A 108.7 . .
C30 C29 H29B 108.7 . .
C7 C29 H29B 108.7 . .
H29A C29 H29B 107.6 . .
C40 C39 C21 113.8(7) . .
C40 C39 H39A 108.8 . .
C21 C39 H39A 108.8 . .
C40 C39 H39B 108.8 . .
C21 C39 H39B 108.8 . .
H39A C39 H39B 107.7 . .
C35 C34 C14 114.7(8) . .
C35 C34 H34A 108.6 . .
C14 C34 H34A 108.6 . .
C35 C34 H34B 108.6 . .
C14 C34 H34B 108.6 . .
H34A C34 H34B 107.6 . .
C45 C46 C47 115.3(7) . .
C45 C46 H46A 108.5 . .
C47 C46 H46A 108.5 . .
C45 C46 H46B 108.5 . .
C47 C46 H46B 108.5 . .
H46A C46 H46B 107.5 . .
C29 C30 C31 113.3(7) . .
C29 C30 H30A 108.9 . .
C31 C30 H30A 108.9 . .
C29 C30 H30B 108.9 . .
C31 C30 H30B 108.9 . .
H30A C30 H30B 107.7 . .
C46 C47 C48 112.2(8) . .
C46 C47 H47A 109.2 . .
C48 C47 H47A 109.2 . .
C46 C47 H47B 109.2 . .
C48 C47 H47B 109.2 . .
H47A C47 H47B 107.9 . .
C30 C31 C32 112.4(9) . .
C30 C31 H31A 109.1 . .
C32 C31 H31A 109.1 . .
C30 C31 H31B 109.1 . .
C32 C31 H31B 109.1 . .
H31A C31 H31B 107.9 . .
C34 C35 C36 121.6(11) . .
C34 C35 H35A 106.9 . .
C36 C35 H35A 106.9 . .
C34 C35 H35B 106.9 . .
C36 C35 H35B 106.9 . .
H35A C35 H35B 106.7 . .
C47 C48 H48A 109.5 . .
C47 C48 H48B 109.5 . .
H48A C48 H48B 109.5 . .
C47 C48 H48C 109.5 . .
H48A C48 H48C 109.5 . .
H48B C48 H48C 109.5 . .
C41 C40 C39 117.9(10) . .
C41 C40 H40A 107.8 . .
C39 C40 H40A 107.8 . .
C41 C40 H40B 107.8 . .
C39 C40 H40B 107.8 . .
H40A C40 H40B 107.2 . .
C33 C32 C31 107.1(11) . .
C33 C32 H32A 110.3 . .
C31 C32 H32A 110.3 . .
C33 C32 H32B 110.3 . .
C31 C32 H32B 110.3 . .
H32A C32 H32B 108.6 . .
O2 Mn2I O8 94.7(3) . 3_665
O2 Mn2I O3 80.9(2) . .
O8 Mn2I O3 144.8(4) 3_665 .
O2 Mn2I O7 144.4(4) . 3_665
O8 Mn2I O7 78.9(2) 3_665 3_665
O3 Mn2I O7 84.7(2) . 3_665
O2 Mn2I O2I 103.7(10) . .
O8 Mn2I O2I 115.7(10) 3_665 .
O3 Mn2I O2I 99.1(9) . .
O7 Mn2I O2I 110.6(10) 3_665 .
C32 C33 H33A 109.5 . .
C32 C33 H33B 109.5 . .
H33A C33 H33B 109.5 . .
C32 C33 H33C 109.5 . .
H33A C33 H33C 109.5 . .
H33B C33 H33C 109.5 . .
C40 C41 C42 111.5(13) . .
C40 C41 H41A 109.3 . .
C42 C41 H41A 109.3 . .
C40 C41 H41B 109.3 . .
C42 C41 H41B 109.3 . .
H41A C41 H41B 108.0 . .
C41 C42 C43 105.2(14) . .
C41 C42 H42A 110.7 . .
C43 C42 H42A 110.7 . .
C41 C42 H42B 110.7 . .
C43 C42 H42B 110.7 . .
H42A C42 H42B 108.8 . .
O11 Mn1I O2 94.4(4) 32_556 .
O11 Mn1I O10 80.3(3) 32_556 32_556
O2 Mn1I O10 146.7(7) . 32_556
O11 Mn1I O1 146.4(7) 32_556 .
O2 Mn1I O1 80.7(3) . .
O10 Mn1I O1 85.9(3) 32_556 .
O11 Mn1I O1I 111.2(9) 32_556 .
O2 Mn1I O1I 105.5(8) . .
O10 Mn1I O1I 107.0(9) 32_556 .
O1 Mn1I O1I 102.2(8) . .
O11 Mn4I O8 94.0(3) 33_546 .
O11 Mn4I O12 80.3(3) 33_546 33_546
O8 Mn4I O12 147.0(6) . 33_546
O11 Mn4I O9 146.6(6) 33_546 .
O8 Mn4I O9 80.1(3) . .
O12 Mn4I O9 87.0(3) 33_546 .
O11 Mn4I O4I 106.8(8) 33_546 .
O8 Mn4I O4I 105.8(9) . .
O12 Mn4I O4I 107.0(9) 33_546 .
O9 Mn4I O4I 106.5(9) . .
C42 C43 H43A 109.5 . .
C42 C43 H43B 109.5 . .
H43A C43 H43B 109.5 . .
C42 C43 H43C 109.5 . .
H43A C43 H43C 109.5 . .
H43B C43 H43C 109.5 . .
O6 Mn3O O4 89.8(3) . 2_655
O6 Mn3O O5 81.7(2) . .
O4 Mn3O O5 147.8(4) 2_655 .
O6 Mn3O O5 147.5(3) . 2_655
O4 Mn3O O5 79.7(2) 2_655 2_655
O5 Mn3O O5 90.9(3) . 2_655
O6 Mn3O O3O 106.1(6) . .
O4 Mn3O O3O 103.3(5) 2_655 .
O5 Mn3O O3O 108.9(5) . .
O5 Mn3O O3O 106.3(7) 2_655 .
O1I O4I Mn4I 124.3(18) 33_546 .
C35 C36 C37 113.3(14) . .
C35 C36 H36A 108.9 . .
C37 C36 H36A 108.9 . .
C35 C36 H36B 108.9 . .
C37 C36 H36B 108.9 . .
H36A C36 H36B 107.7 . .
C37 C38 H38A 109.5 . .
C37 C38 H38B 109.5 . .
H38A C38 H38B 109.5 . .
C37 C38 H38C 109.5 . .
H38A C38 H38C 109.5 . .
H38B C38 H38C 109.5 . .
C38 C37 C36 105.4(16) . .
C38 C37 H37A 110.7 . .
C36 C37 H37A 110.7 . .
C38 C37 H37B 110.7 . .
C36 C37 H37B 110.7 . .
H37A C37 H37B 108.8 . .
O4I O1I Mn1I 129.6(18) 32_556 .

loop_
_geom_bond_atom_site_label_1
_geom_bond_atom_site_label_2
_geom_bond_distance
_geom_bond_site_symmetry_2
Mn1O O11 2.009(6) 32_556
Mn1O O2 2.018(6) .
Mn1O O10 2.030(5) 32_556
Mn1O O1 2.036(5) .
Mn1O O1O 2.051(10) .
Mn3I O5 2.006(5) 2_655
Mn3I O5 2.027(5) .
Mn3I O6 2.101(5) .
Mn3I O4 2.104(5) 2_655
Mn3I O3I 2.319(9) .
Mn4O O8 2.009(6) .
Mn4O O11 2.023(6) 33_546
Mn4O O9 2.039(5) .
Mn4O O12 2.039(5) 33_546
Mn4O O4O 2.123(11) .
Mn2O O2 2.001(6) .
Mn2O O8 2.007(6) 3_665
Mn2O O7 2.022(5) 3_665
Mn2O O3 2.049(5) .
Mn2O O2O 2.127(10) .
O3 C5 1.383(8) .
O3 Mn2I 2.128(6) .
O6 C12 1.368(8) .
O6 Mn3O 1.988(6) .
O4 C10 1.354(8) .
O4 Mn3O 2.044(6) 3_665
O4 Mn3I 2.104(5) 3_665
O7 C17 1.367(9) .
O7 Mn2O 2.022(5) 2_655
O7 Mn2I 2.136(6) 2_655
O9 C19 1.382(9) .
O9 Mn4I 2.114(7) .
O1 C3 1.374(9) .
O1 Mn1I 2.122(8) .
O12 C26 1.352(8) .
O12 Mn4O 2.040(5) 32_556
O12 Mn4I 2.084(7) 32_556
O10 C24 1.367(9) .
O10 Mn1O 2.030(5) 33_546
O10 Mn1I 2.111(8) 33_546
O2 C4 1.395(9) .
O2 Mn2I 2.012(7) .
O2 Mn1I 2.039(8) .
O8 C18 1.347(9) .
O8 Mn2O 2.007(6) 2_655
O8 Mn2I 2.048(7) 2_655
O8 Mn4I 2.062(7) .
O5 C11 1.338(8) .
O5 Mn3I 2.006(5) 3_665
O5 Mn3O 2.089(7) .
O5 Mn3O 2.123(7) 3_665
O11 C25 1.352(9) .
O11 Mn1O 2.010(6) 33_546
O11 Mn4O 2.022(6) 32_556
O11 Mn1I 2.032(8) 33_546
O11 Mn4I 2.051(7) 32_556
C2 C3 1.382(10) .
C2 C1 1.398(10) .
C2 C28 1.528(10) .
C13 C12 1.384(10) .
C13 C8 1.411(10) .
C13 C14 1.519(10) .
C6 C1 1.400(10) .
C6 C5 1.408(10) .
C6 C7 1.485(11) .
C5 C4 1.368(10) .
C1 H1 0.9300 .
C28 C27 1.509(10) .
C28 C44 1.551(9) .
C28 H28 0.9800 .
C12 C11 1.418(10) .
C8 C9 1.360(10) .
C8 H8 0.9300 .
C9 C10 1.432(10) .
C9 C7 1.524(10) .
C14 C34 1.521(9) .
C14 C16 1.533(10) .
C14 H14 0.9800 .
C16 C15 1.372(10) .
C16 C17 1.402(10) .
C11 C10 1.403(10) .
C21 C20 1.492(11) .
C21 C39 1.514(10) .
C21 C23 1.543(10) .
C21 H21 0.9800 .
C7 C29 1.521(9) .
C7 H7 0.9800 .
C27 C22 1.375(10) .
C27 C26 1.397(10) .
C23 C24 1.374(10) .
C23 C22 1.400(10) .
C20 C19 1.382(10) .
C20 C15 1.430(10) .
C3 C4 1.399(10) .
C26 C25 1.407(10) .
C22 H22 0.9300 .
C15 H15 0.9300 .
C44 C45 1.507(10) .
C44 H44A 0.9700 .
C44 H44B 0.9700 .
C17 C18 1.410(11) .
C18 C19 1.393(11) .
C25 C24 1.410(11) .
C45 C46 1.490(9) .
C45 H45A 0.9700 .
C45 H45B 0.9700 .
C29 C30 1.500(10) .
C29 H29A 0.9700 .
C29 H29B 0.9700 .
C39 C40 1.511(12) .
C39 H39A 0.9700 .
C39 H39B 0.9700 .
C34 C35 1.494(11) .
C34 H34A 0.9700 .
C34 H34B 0.9700 .
C46 C47 1.518(10) .
C46 H46A 0.9700 .
C46 H46B 0.9700 .
C30 C31 1.517(10) .
C30 H30A 0.9700 .
C30 H30B 0.9700 .
C47 C48 1.529(11) .
C47 H47A 0.9700 .
C47 H47B 0.9700 .
C31 C32 1.542(11) .
C31 H31A 0.9700 .
C31 H31B 0.9700 .
C35 C36 1.524(15) .
C35 H35A 0.9700 .
C35 H35B 0.9700 .
C48 H48A 0.9600 .
C48 H48B 0.9600 .
C48 H48C 0.9600 .
C40 C41 1.505(12) .
C40 H40A 0.9700 .
C40 H40B 0.9700 .
C32 C33 1.540(13) .
C32 H32A 0.9700 .
C32 H32B 0.9700 .
Mn2I O8 2.048(7) 3_665
Mn2I O7 2.136(6) 3_665
Mn2I O2I 2.283(18) .
C33 H33A 0.9600 .
C33 H33B 0.9600 .
C33 H33C 0.9600 .
C41 C42 1.522(13) .
C41 H41A 0.9700 .
C41 H41B 0.9700 .
C42 C43 1.571(13) .
C42 H42A 0.9700 .
C42 H42B 0.9700 .
Mn1I O11 2.032(8) 32_556
Mn1I O10 2.111(8) 32_556
Mn1I O1I 2.233(16) .
Mn4I O11 2.052(7) 33_546
Mn4I O12 2.084(7) 33_546
Mn4I O4I 2.20(4) .
C43 H43A 0.9600 .
C43 H43B 0.9600 .
C43 H43C 0.9600 .
Mn3O O4 2.044(6) 2_655
Mn3O O5 2.122(7) 2_655
Mn3O O3O 2.218(17) .
O4I O1I 1.39(5) 33_546
C36 C37 1.551(16) .
C36 H36A 0.9700 .
C36 H36B 0.9700 .
C38 C37 1.551(16) .
C38 H38A 0.9600 .
C38 H38B 0.9600 .
C38 H38C 0.9600 .
C37 H37A 0.9700 .
C37 H37B 0.9700 .
O1I O4I 1.39(5) 32_556

loop_
_geom_torsion_atom_site_label_1
_geom_torsion_atom_site_label_2
_geom_torsion_atom_site_label_3
_geom_torsion_atom_site_label_4
_geom_torsion
_geom_torsion_site_symmetry_1
Mn2O O3 C5 C4 -14.4(7) .
Mn2I O3 C5 C4 14.8(7) .
Mn2O O3 C5 C6 166.6(5) .
Mn2I O3 C5 C6 -164.2(6) .
C1 C6 C5 C4 -0.2(10) .
C7 C6 C5 C4 -177.2(6) .
C1 C6 C5 O3 178.8(6) .
C7 C6 C5 O3 1.8(10) .
C3 C2 C1 C6 -2.5(10) .
C28 C2 C1 C6 -178.0(6) .
C5 C6 C1 C2 2.1(10) .
C7 C6 C1 C2 179.0(6) .
C3 C2 C28 C27 -86.2(8) .
C1 C2 C28 C27 89.2(7) .
C3 C2 C28 C44 144.8(7) .
C1 C2 C28 C44 -39.8(9) .
Mn3O O6 C12 C13 157.6(6) .
Mn3I O6 C12 C13 -168.0(5) .
Mn3O O6 C12 C11 -21.2(7) .
Mn3I O6 C12 C11 13.2(7) .
C8 C13 C12 O6 -179.2(6) .
C14 C13 C12 O6 2.1(10) .
C8 C13 C12 C11 -0.5(10) .
C14 C13 C12 C11 -179.2(6) .
C12 C13 C8 C9 1.0(10) .
C14 C13 C8 C9 179.7(6) .
C13 C8 C9 C10 -1.5(10) .
C13 C8 C9 C7 -174.7(6) .
C12 C13 C14 C34 -146.3(7) .
C8 C13 C14 C34 35.1(10) .
C12 C13 C14 C16 86.1(8) .
C8 C13 C14 C16 -92.5(7) .
C13 C14 C16 C15 89.6(8) .
C34 C14 C16 C15 -38.7(10) .
C13 C14 C16 C17 -87.2(8) .
C34 C14 C16 C17 144.6(7) .
Mn3I O5 C11 C10 12.9(8) 3_665
Mn3I O5 C11 C10 167.6(5) .
Mn3O O5 C11 C10 -159.3(6) .
Mn3O O5 C11 C10 -20.4(8) 3_665
Mn3I O5 C11 C12 -166.3(5) 3_665
Mn3I O5 C11 C12 -11.6(8) .
Mn3O O5 C11 C12 21.5(8) .
Mn3O O5 C11 C12 160.4(5) 3_665
O6 C12 C11 O5 -1.4(9) .
C13 C12 C11 O5 179.7(6) .
O6 C12 C11 C10 179.4(6) .
C13 C12 C11 C10 0.5(10) .
C1 C6 C7 C29 40.2(9) .
C5 C6 C7 C29 -143.1(6) .
C1 C6 C7 C9 -89.9(7) .
C5 C6 C7 C9 86.8(8) .
C8 C9 C7 C6 90.9(8) .
C10 C9 C7 C6 -82.4(8) .
C8 C9 C7 C29 -39.8(9) .
C10 C9 C7 C29 146.9(6) .
C2 C28 C27 C22 -91.1(7) .
C44 C28 C27 C22 37.2(9) .
C2 C28 C27 C26 85.6(8) .
C44 C28 C27 C26 -146.1(7) .
C20 C21 C23 C24 -84.4(8) .
C39 C21 C23 C24 143.3(7) .
C20 C21 C23 C22 93.1(8) .
C39 C21 C23 C22 -39.2(9) .
C39 C21 C20 C19 -144.3(7) .
C23 C21 C20 C19 84.6(8) .
C39 C21 C20 C15 39.1(10) .
C23 C21 C20 C15 -92.0(8) .
Mn3O O4 C10 C11 22.6(7) 3_665
Mn3I O4 C10 C11 -11.2(7) 3_665
Mn3O O4 C10 C9 -157.9(6) 3_665
Mn3I O4 C10 C9 168.3(6) 3_665
O5 C11 C10 O4 -0.7(10) .
C12 C11 C10 O4 178.5(6) .
O5 C11 C10 C9 179.8(7) .
C12 C11 C10 C9 -1.0(10) .
C8 C9 C10 O4 -178.1(6) .
C7 C9 C10 O4 -4.5(10) .
C8 C9 C10 C11 1.4(10) .
C7 C9 C10 C11 175.0(6) .
Mn1O O1 C3 C2 -166.0(6) .
Mn1I O1 C3 C2 165.6(7) .
Mn1O O1 C3 C4 15.3(8) .
Mn1I O1 C3 C4 -13.1(8) .
C1 C2 C3 O1 -177.6(6) .
C28 C2 C3 O1 -2.0(10) .
C1 C2 C3 C4 1.0(10) .
C28 C2 C3 C4 176.6(6) .
Mn4O O12 C26 C27 165.4(6) 32_556
Mn4I O12 C26 C27 -165.8(7) 32_556
Mn4O O12 C26 C25 -13.2(8) 32_556
Mn4I O12 C26 C25 15.6(9) 32_556
C22 C27 C26 O12 179.3(7) .
C28 C27 C26 O12 2.5(10) .
C22 C27 C26 C25 -2.1(10) .
C28 C27 C26 C25 -178.9(7) .
C26 C27 C22 C23 0.4(10) .
C28 C27 C22 C23 177.1(6) .
C24 C23 C22 C27 0.0(10) .
C21 C23 C22 C27 -177.6(6) .
C17 C16 C15 C20 -1.4(10) .
C14 C16 C15 C20 -178.2(6) .
C19 C20 C15 C16 2.2(10) .
C21 C20 C15 C16 179.0(6) .
C27 C28 C44 C45 172.8(6) .
C2 C28 C44 C45 -60.0(9) .
Mn2O O7 C17 C16 -166.1(6) 2_655
Mn2I O7 C17 C16 164.2(6) 2_655
Mn2O O7 C17 C18 13.9(7) 2_655
Mn2I O7 C17 C18 -15.8(8) 2_655
C15 C16 C17 O7 -179.8(6) .
C14 C16 C17 O7 -2.9(10) .
C15 C16 C17 C18 0.2(10) .
C14 C16 C17 C18 177.1(6) .
Mn2O O8 C18 C19 166.0(6) 2_655
Mn4O O8 C18 C19 13.8(9) .
Mn2I O8 C18 C19 -163.5(6) 2_655
Mn4I O8 C18 C19 -15.2(9) .
Mn2O O8 C18 C17 -13.7(8) 2_655
Mn4O O8 C18 C17 -165.9(6) .
Mn2I O8 C18 C17 16.8(9) 2_655
Mn4I O8 C18 C17 165.2(6) .
O7 C17 C18 O8 -0.2(10) .
C16 C17 C18 O8 179.9(7) .
O7 C17 C18 C19 -179.8(6) .
C16 C17 C18 C19 0.2(11) .
Mn4O O9 C19 C20 165.0(6) .
Mn4I O9 C19 C20 -166.6(6) .
Mn4O O9 C19 C18 -14.7(7) .
Mn4I O9 C19 C18 13.7(8) .
C15 C20 C19 O9 178.5(6) .
C21 C20 C19 O9 1.7(11) .
C15 C20 C19 C18 -1.8(11) .
C21 C20 C19 C18 -178.5(7) .
O8 C18 C19 O9 0.8(10) .
C17 C18 C19 O9 -179.6(6) .
O8 C18 C19 C20 -178.9(7) .
C17 C18 C19 C20 0.7(11) .
Mn1O O11 C25 C26 168.5(6) 33_546
Mn4O O11 C25 C26 14.3(9) 32_556
Mn1I O11 C25 C26 -162.3(7) 33_546
Mn4I O11 C25 C26 -14.8(9) 32_556
Mn1O O11 C25 C24 -14.4(9) 33_546
Mn4O O11 C25 C24 -168.5(6) 32_556
Mn1I O11 C25 C24 14.8(10) 33_546
Mn4I O11 C25 C24 162.4(7) 32_556
O12 C26 C25 O11 -0.7(11) .
C27 C26 C25 O11 -179.4(7) .
O12 C26 C25 C24 -177.9(7) .
C27 C26 C25 C24 3.4(11) .
O3 C5 C4 O2 1.1(10) .
C6 C5 C4 O2 -179.8(6) .
O3 C5 C4 C3 179.8(6) .
C6 C5 C4 C3 -1.2(11) .
Mn2O O2 C4 C5 13.1(8) .
Mn2I O2 C4 C5 -17.6(8) .
Mn1O O2 C4 C5 166.0(6) .
Mn1I O2 C4 C5 -165.0(6) .
Mn2O O2 C4 C3 -165.6(6) .
Mn2I O2 C4 C3 163.7(6) .
Mn1O O2 C4 C3 -12.7(8) .
Mn1I O2 C4 C3 16.3(9) .
O1 C3 C4 C5 179.5(6) .
C2 C3 C4 C5 0.8(11) .
O1 C3 C4 O2 -1.8(10) .
C2 C3 C4 O2 179.4(7) .
Mn1O O10 C24 C23 -165.8(6) 33_546
Mn1I O10 C24 C23 165.5(7) 33_546
Mn1O O10 C24 C25 12.7(8) 33_546
Mn1I O10 C24 C25 -15.9(8) 33_546
C22 C23 C24 O10 179.8(7) .
C21 C23 C24 O10 -2.6(11) .
C22 C23 C24 C25 1.3(11) .
C21 C23 C24 C25 178.9(7) .
O11 C25 C24 O10 1.2(11) .
C26 C25 C24 O10 178.3(7) .
O11 C25 C24 C23 179.8(7) .
C26 C25 C24 C23 -3.1(12) .
C28 C44 C45 C46 -178.2(7) .
C6 C7 C29 C30 64.2(9) .
C9 C7 C29 C30 -167.0(7) .
C20 C21 C39 C40 62.5(10) .
C23 C21 C39 C40 -168.7(8) .
C13 C14 C34 C35 172.9(8) .
C16 C14 C34 C35 -62.1(10) .
C44 C45 C46 C47 176.6(8) .
C7 C29 C30 C31 -177.7(9) .
C45 C46 C47 C48 -177.1(10) .
C29 C30 C31 C32 178.8(11) .
C14 C34 C35 C36 -166.9(13) .
C21 C39 C40 C41 168.5(11) .
C30 C31 C32 C33 -179.4(15) .
C39 C40 C41 C42 61(2) .
C40 C41 C42 C43 171.3(18) .
C34 C35 C36 C37 -160.4(14) .
C35 C36 C37 C38 135(2) .
